data_7161239
loop_
_publ_author_name
'Monti\`ege, Oph\'elie'
'Zuo, Elisa'
'Bri\`ere, Jean-Fran\,cois'
'Beucher, H\'el\`ene'

_publ_section_title
;
 Oxidative Electrochemical Addition of Cyclic 1,3-Dicarbonyls to Alkenes
;
_journal_name_full 'Organic &amp; Biomolecular Chemistry'
_journal_paper_doi 10.1039/D6OB00755D
_journal_year 2026
_chemical_formula_moiety 'C20 H18 N2 O3'
_chemical_formula_sum 'C20 H18 N2 O3'
_chemical_formula_weight 334.36
_space_group_IT_number 14
_space_group_name_Hall '-P 2yn'
_space_group_name_H-M_alt 'P 1 21/n 1'
_symmetry_cell_setting monoclinic
_symmetry_Int_Tables_number 14
_symmetry_space_group_name_Hall '-P 2yn'
_symmetry_space_group_name_H-M 'P 1 21/n 1'
_atom_sites_solution_hydrogens geom
_atom_sites_solution_primary dual
_atom_sites_solution_secondary dual
_audit_conform_dict_location ftp://ftp.iucr.org/pub/cif_core.dic
_audit_conform_dict_name cif_core.dic
_audit_conform_dict_version 2.4.5
_audit_creation_date 2026-03-25T13:52:30-00:00
_audit_creation_method 'WinGX routine CIF_UPDATE'
_audit_update_record
;
2026-04-01 deposited with the CCDC.	2026-05-13 downloaded from the CCDC.
;
_cell_angle_alpha 90
_cell_angle_beta 93.649(2)
_cell_angle_gamma 90
_cell_formula_units_Z 4
_cell_length_a 8.3925(4)
_cell_length_b 9.7277(4)
_cell_length_c 20.5835(9)
_cell_measurement_reflns_used 9897
_cell_measurement_temperature 300(2)
_cell_measurement_theta_max 30.94
_cell_measurement_theta_min 2.32
_cell_measurement_wavelength 0.71073
_cell_volume 1677.02(13)
_computing_cell_refinement 'SAINT V8.40B integration software'
_computing_data_collection 'Bruker APEX2 software'
_computing_data_reduction 'SORTAV (Blessing, 1995)'
_computing_molecular_graphics 'Ortep for Windows (Farrugia, 2012)'
_computing_publication_material 'WinGX publication routines (Farrugia, 2012)'
_computing_structure_refinement 'SHELXL-2018/3 (Sheldrick, 2018)'
_computing_structure_solution 'SHELXT-2018/2 (Sheldrick, 2015)'
_diffrn_ambient_temperature 300(2)
_diffrn_detector 'APEX-II CCD'
_diffrn_measured_fraction_theta_full 0.996
_diffrn_measured_fraction_theta_max 0.994
_diffrn_measurement_device '\k-geometry diffractometer'
_diffrn_measurement_device_type 'Bruker APEX-II'
_diffrn_measurement_method '\f or \w oscillation scans'
_diffrn_orient_matrix_UB_11 -0.01364
_diffrn_orient_matrix_UB_12 0.101618
_diffrn_orient_matrix_UB_13 -0.005166
_diffrn_orient_matrix_UB_21 -0.096929
_diffrn_orient_matrix_UB_22 -0.003642
_diffrn_orient_matrix_UB_23 0.025799
_diffrn_orient_matrix_UB_31 0.068367
_diffrn_orient_matrix_UB_32 0.01511
_diffrn_orient_matrix_UB_33 0.040958
_diffrn_radiation_monochromator graphite
_diffrn_radiation_probe x-ray
_diffrn_radiation_type MoK\a
_diffrn_radiation_wavelength 0.71073
_diffrn_reflns_av_R_equivalents 0.067
_diffrn_reflns_av_unetI/netI 0.0418
_diffrn_reflns_Laue_measured_fraction_full 0.996
_diffrn_reflns_Laue_measured_fraction_max 0.994
_diffrn_reflns_limit_h_max 12
_diffrn_reflns_limit_h_min -12
_diffrn_reflns_limit_k_max 14
_diffrn_reflns_limit_k_min 0
_diffrn_reflns_limit_l_max 31
_diffrn_reflns_limit_l_min 0
_diffrn_reflns_number 6109
_diffrn_reflns_point_group_measured_fraction_full 0.996
_diffrn_reflns_point_group_measured_fraction_max 0.994
_diffrn_reflns_reduction_process
;
        Scaled and merged with Sortav
        R.H. Blessing, (1987) Cryst. Rev. 1, 3-58
        R.H. Blessing, (1989) J. Appl. Cryst. 22, 396-397
;
_diffrn_reflns_theta_full 25.242
_diffrn_reflns_theta_max 32.649
_diffrn_reflns_theta_min 2.567
_diffrn_source 'sealed x-ray tube'
_diffrn_standards_number 0
_exptl_absorpt_coefficient_mu 0.09
_exptl_absorpt_correction_type none
_exptl_crystal_density_diffrn 1.324
_exptl_crystal_density_method 'not measured'
_exptl_crystal_description plate
_exptl_crystal_F_000 704
_exptl_crystal_size_max 0
_exptl_crystal_size_mid 0
_exptl_crystal_size_min 0
_refine_diff_density_max 0.317
_refine_diff_density_min -0.179
_refine_diff_density_rms 0.042
_refine_ls_extinction_method none
_refine_ls_goodness_of_fit_ref 1.032
_refine_ls_hydrogen_treatment constr
_refine_ls_matrix_type full
_refine_ls_number_constraints 0
_refine_ls_number_parameters 228
_refine_ls_number_reflns 6109
_refine_ls_number_restraints 0
_refine_ls_restrained_S_all 1.032
_refine_ls_R_factor_all 0.0735
_refine_ls_R_factor_gt 0.0573
_refine_ls_shift/su_max 0.013
_refine_ls_shift/su_mean 0
_refine_ls_structure_factor_coef Fsqd
_refine_ls_weighting_details 'w=1/[\s^2^(Fo^2^)+(0.0892P)^2^+0.2519P] where P=(Fo^2^+2Fc^2^)/3'
_refine_ls_weighting_scheme calc
_refine_ls_wR_factor_gt 0.1657
_refine_ls_wR_factor_ref 0.1759
_reflns_Friedel_coverage 0
_reflns_number_gt 4734
_reflns_number_total 6109
_reflns_threshold_expression 'I > 2\s(I)'
_cod_data_source_file d6ob00755d2.cif
_cod_data_source_block shelx
_cod_original_sg_symbol_H-M 'P 21/n'
_cod_database_code 7161239
_shelx_shelxl_version_number 2018/3

loop_
_symmetry_equiv_pos_as_xyz
'x, y, z'
'-x+1/2, y+1/2, -z+1/2'
'-x, -y, -z'
'x-1/2, -y-1/2, z-1/2'

loop_
_atom_site_label
_atom_site_type_symbol
_atom_site_fract_x
_atom_site_fract_y
_atom_site_fract_z
_atom_site_U_iso_or_equiv
_atom_site_adp_type
_atom_site_occupancy
_atom_site_site_symmetry_order
_atom_site_calc_flag
_atom_site_refinement_flags_posn
_atom_site_refinement_flags_adp
_atom_site_refinement_flags_occupancy
_atom_site_disorder_assembly
_atom_site_disorder_group
C1 C 0.40192(14) 0.37127(12) 0.58107(6) 0.0408(2) Uani 1 1 d . . . . .
C2 C 0.30301(13) 0.58834(12) 0.52868(5) 0.0379(2) Uani 1 1 d . . . . .
C3 C 0.41546(13) 0.65872(11) 0.57123(5) 0.0363(2) Uani 1 1 d . . . . .
C4 C 0.51205(12) 0.58633(11) 0.61311(5) 0.0347(2) Uani 1 1 d . . . . .
C5 C 0.6287(2) 0.37550(14) 0.66311(8) 0.0581(4) Uani 1 1 d . . . . .
H5A H 0.698279 0.322111 0.637756 0.087 Uiso 1 1 calc R U . . .
H5B H 0.574011 0.31578 0.691407 0.087 Uiso 1 1 calc R U . . .
H5C H 0.690507 0.441334 0.6887 0.087 Uiso 1 1 calc R U . . .
C6 C 0.17971(17) 0.36479(15) 0.49952(8) 0.0553(3) Uani 1 1 d . . . . .
H6A H 0.211115 0.269959 0.498557 0.083 Uiso 1 1 calc R U . . .
H6B H 0.170499 0.400399 0.455942 0.083 Uiso 1 1 calc R U . . .
H6C H 0.078609 0.372389 0.518575 0.083 Uiso 1 1 calc R U . . .
C7 C 0.46257(15) 0.80671(11) 0.57503(6) 0.0414(2) Uani 1 1 d . . . . .
H7A H 0.37133 0.865437 0.581158 0.05 Uiso 1 1 calc R U . . .
H7B H 0.51376 0.835605 0.536354 0.05 Uiso 1 1 calc R U . . .
C8 C 0.58264(13) 0.80721(10) 0.63646(6) 0.0371(2) Uani 1 1 d . . . . .
C9 C 0.74159(13) 0.87650(11) 0.62614(5) 0.0377(2) Uani 1 1 d . . . . .
C10 C 0.88185(16) 0.82485(14) 0.65578(7) 0.0483(3) Uani 1 1 d . . . . .
H10 H 0.879065 0.746654 0.681678 0.058 Uiso 1 1 calc R U . . .
C11 C 1.02642(17) 0.88916(17) 0.64703(9) 0.0609(4) Uani 1 1 d . . . . .
H11 H 1.119886 0.8539 0.667273 0.073 Uiso 1 1 calc R U . . .
C12 C 1.03285(18) 1.00478(16) 0.60864(9) 0.0607(4) Uani 1 1 d . . . . .
H12 H 1.130215 1.047021 0.602612 0.073 Uiso 1 1 calc R U . . .
C13 C 0.89370(18) 1.05739(16) 0.57921(8) 0.0592(4) Uani 1 1 d . . . . .
H13 H 0.897141 1.135635 0.553375 0.071 Uiso 1 1 calc R U . . .
C14 C 0.74839(17) 0.99382(13) 0.58805(7) 0.0506(3) Uani 1 1 d . . . . .
H14 H 0.654952 1.03019 0.568296 0.061 Uiso 1 1 calc R U . . .
C15 C 0.50804(13) 0.86546(11) 0.69631(6) 0.0388(2) Uani 1 1 d . . . . .
C16 C 0.49671(19) 0.79145(15) 0.75324(7) 0.0552(3) Uani 1 1 d . . . . .
H16 H 0.533394 0.7013 0.755991 0.066 Uiso 1 1 calc R U . . .
C17 C 0.4303(2) 0.8524(2) 0.80632(8) 0.0717(5) Uani 1 1 d . . . . .
H17 H 0.422905 0.802208 0.844471 0.086 Uiso 1 1 calc R U . . .
C18 C 0.3755(2) 0.98497(19) 0.80339(9) 0.0661(4) Uani 1 1 d . . . . .
H18 H 0.332212 1.024721 0.839384 0.079 Uiso 1 1 calc R U . . .
C19 C 0.38506(18) 1.05891(16) 0.74684(8) 0.0576(3) Uani 1 1 d . . . . .
H19 H 0.347291 1.148757 0.74438 0.069 Uiso 1 1 calc R U . . .
C20 C 0.45079(17) 0.99973(13) 0.69360(7) 0.0488(3) Uani 1 1 d . . . . .
H20 H 0.456801 1.05034 0.655505 0.059 Uiso 1 1 calc R U . . .
N1 N 0.30067(11) 0.44396(11) 0.53858(5) 0.0403(2) Uani 1 1 d . . . . .
N2 N 0.51189(12) 0.44760(10) 0.61960(5) 0.0391(2) Uani 1 1 d . . . . .
O1 O 0.39702(14) 0.24641(10) 0.58582(6) 0.0596(3) Uani 1 1 d . . . . .
O2 O 0.21358(12) 0.64030(11) 0.48637(5) 0.0544(3) Uani 1 1 d . . . . .
O3 O 0.61856(10) 0.65943(8) 0.64974(4) 0.0417(2) Uani 1 1 d . . . . .

loop_
_atom_site_aniso_label
_atom_site_aniso_U_11
_atom_site_aniso_U_22
_atom_site_aniso_U_33
_atom_site_aniso_U_23
_atom_site_aniso_U_13
_atom_site_aniso_U_12
C1 0.0438(6) 0.0346(5) 0.0445(6) -0.0012(4) 0.0072(5) -0.0036(4)
C2 0.0334(5) 0.0400(5) 0.0404(5) 0.0005(4) 0.0034(4) -0.0009(4)
C3 0.0362(5) 0.0329(5) 0.0396(5) 0.0017(4) 0.0006(4) -0.0010(4)
C4 0.0361(5) 0.0298(5) 0.0382(5) 0.0012(4) 0.0031(4) -0.0003(4)
C5 0.0722(9) 0.0385(6) 0.0611(8) 0.0104(6) -0.0146(7) 0.0052(6)
C6 0.0482(7) 0.0493(7) 0.0673(9) -0.0117(6) -0.0050(6) -0.0098(6)
C7 0.0454(6) 0.0323(5) 0.0452(6) 0.0044(4) -0.0066(5) 0.0000(4)
C8 0.0395(5) 0.0270(4) 0.0441(5) 0.0031(4) -0.0027(4) 0.0008(4)
C9 0.0397(5) 0.0326(5) 0.0407(5) -0.0009(4) 0.0026(4) -0.0010(4)
C10 0.0444(6) 0.0472(7) 0.0528(7) 0.0091(5) -0.0024(5) -0.0016(5)
C11 0.0413(7) 0.0617(9) 0.0791(10) 0.0134(7) -0.0018(6) -0.0011(6)
C12 0.0471(7) 0.0529(8) 0.0830(11) 0.0054(7) 0.0109(7) -0.0075(6)
C13 0.0576(8) 0.0435(7) 0.0771(10) 0.0147(6) 0.0080(7) -0.0056(6)
C14 0.0477(7) 0.0394(6) 0.0642(8) 0.0109(5) -0.0010(6) -0.0003(5)
C15 0.0355(5) 0.0349(5) 0.0458(6) 0.0017(4) -0.0001(4) -0.0045(4)
C16 0.0650(8) 0.0459(7) 0.0560(8) 0.0107(6) 0.0132(6) 0.0017(6)
C17 0.0870(12) 0.0722(11) 0.0589(9) 0.0126(8) 0.0276(9) -0.0017(9)
C18 0.0649(9) 0.0697(10) 0.0665(9) -0.0113(8) 0.0269(8) -0.0066(7)
C19 0.0565(8) 0.0460(7) 0.0714(9) -0.0090(6) 0.0119(7) 0.0014(6)
C20 0.0558(7) 0.0371(6) 0.0535(7) 0.0008(5) 0.0051(6) 0.0017(5)
N1 0.0377(5) 0.0379(5) 0.0455(5) -0.0050(4) 0.0038(4) -0.0048(4)
N2 0.0435(5) 0.0304(4) 0.0431(5) 0.0040(3) 0.0006(4) 0.0005(3)
O1 0.0737(7) 0.0329(4) 0.0713(6) 0.0018(4) -0.0017(5) -0.0081(4)
O2 0.0496(5) 0.0549(6) 0.0565(5) 0.0045(4) -0.0140(4) -0.0013(4)
O3 0.0459(4) 0.0289(4) 0.0484(4) 0.0030(3) -0.0103(3) 0.0005(3)

loop_
_atom_type_symbol
_atom_type_description
_atom_type_scat_dispersion_real
_atom_type_scat_dispersion_imag
_atom_type_scat_source
C C 0.0033 0.0016 'International Tables Vol C Tables 4.2.6.8 and 6.1.1.4'
H H 0 0 'International Tables Vol C Tables 4.2.6.8 and 6.1.1.4'
N N 0.0061 0.0033 'International Tables Vol C Tables 4.2.6.8 and 6.1.1.4'
O O 0.0106 0.006 'International Tables Vol C Tables 4.2.6.8 and 6.1.1.4'

loop_
_geom_angle_atom_site_label_1
_geom_angle_atom_site_label_2
_geom_angle_atom_site_label_3
_geom_angle
_geom_angle_site_symmetry_1
_geom_angle_site_symmetry_3
_geom_angle_publ_flag
O1 C1 N1 122.71(11) . . ?
O1 C1 N2 120.66(11) . . ?
N1 C1 N2 116.63(10) . . ?
O2 C2 N1 119.87(10) . . ?
O2 C2 C3 126.38(11) . . ?
N1 C2 C3 113.74(9) . . ?
C4 C3 C2 119.49(10) . . ?
C4 C3 C7 108.94(9) . . ?
C2 C3 C7 131.26(10) . . ?
O3 C4 C3 115.93(9) . . ?
O3 C4 N2 118.59(9) . . ?
C3 C4 N2 125.46(10) . . ?
C3 C7 C8 101.52(8) . . ?
O3 C8 C9 106.50(9) . . ?
O3 C8 C15 107.38(9) . . ?
C9 C8 C15 110.89(9) . . ?
O3 C8 C7 104.91(8) . . ?
C9 C8 C7 114.43(9) . . ?
C15 C8 C7 112.15(9) . . ?
C10 C9 C14 118.86(11) . . ?
C10 C9 C8 120.39(10) . . ?
C14 C9 C8 120.74(11) . . ?
C9 C10 C11 120.34(12) . . ?
C12 C11 C10 120.61(14) . . ?
C11 C12 C13 119.46(13) . . ?
C12 C13 C14 120.19(13) . . ?
C9 C14 C13 120.52(13) . . ?
C16 C15 C20 118.68(12) . . ?
C16 C15 C8 122.98(11) . . ?
C20 C15 C8 118.33(11) . . ?
C15 C16 C17 119.76(14) . . ?
C18 C17 C16 121.14(15) . . ?
C17 C18 C19 119.51(15) . . ?
C18 C19 C20 120.04(14) . . ?
C19 C20 C15 120.87(13) . . ?
C1 N1 C2 125.89(9) . . ?
C1 N1 C6 117.06(11) . . ?
C2 N1 C6 117.04(10) . . ?
C4 N2 C1 118.64(9) . . ?
C4 N2 C5 122.15(10) . . ?
C1 N2 C5 119.13(10) . . ?
C4 O3 C8 106.82(8) . . ?

loop_
_geom_bond_atom_site_label_1
_geom_bond_atom_site_label_2
_geom_bond_distance
_geom_bond_site_symmetry_2
_geom_bond_publ_flag
C1 O1 1.2194(14) . ?
C1 N1 1.3756(16) . ?
C1 N2 1.3925(15) . ?
C2 O2 1.2223(14) . ?
C2 N1 1.4195(15) . ?
C2 C3 1.4219(15) . ?
C3 C4 1.3442(14) . ?
C3 C7 1.4936(15) . ?
C4 O3 1.3369(13) . ?
C4 N2 1.3562(14) . ?
C5 N2 1.4641(16) . ?
C6 N1 1.4718(16) . ?
C7 C8 1.5659(16) . ?
C8 O3 1.4905(12) . ?
C8 C9 1.5216(16) . ?
C8 C15 1.5260(16) . ?
C9 C10 1.3852(17) . ?
C9 C14 1.3878(16) . ?
C10 C11 1.387(2) . ?
C11 C12 1.378(2) . ?
C12 C13 1.379(2) . ?
C13 C14 1.390(2) . ?
C15 C16 1.3838(18) . ?
C15 C20 1.3916(16) . ?
C16 C17 1.390(2) . ?
C17 C18 1.369(3) . ?
C18 C19 1.375(2) . ?
C19 C20 1.383(2) . ?

loop_
_geom_torsion_atom_site_label_1
_geom_torsion_atom_site_label_2
_geom_torsion_atom_site_label_3
_geom_torsion_atom_site_label_4
_geom_torsion
_geom_torsion_site_symmetry_1
_geom_torsion_site_symmetry_2
_geom_torsion_site_symmetry_3
_geom_torsion_site_symmetry_4
_geom_torsion_publ_flag
O2 C2 C3 C4 -176.37(12) . . . . ?
N1 C2 C3 C4 3.37(15) . . . . ?
O2 C2 C3 C7 -3.5(2) . . . . ?
N1 C2 C3 C7 176.21(11) . . . . ?
C2 C3 C4 O3 177.55(10) . . . . ?
C7 C3 C4 O3 3.23(14) . . . . ?
C2 C3 C4 N2 -0.79(17) . . . . ?
C7 C3 C4 N2 -175.11(11) . . . . ?
C4 C3 C7 C8 -10.32(12) . . . . ?
C2 C3 C7 C8 176.26(12) . . . . ?
C3 C7 C8 O3 13.25(12) . . . . ?
C3 C7 C8 C9 129.59(10) . . . . ?
C3 C7 C8 C15 -102.99(10) . . . . ?
O3 C8 C9 C10 -27.97(14) . . . . ?
C15 C8 C9 C10 88.55(13) . . . . ?
C7 C8 C9 C10 -143.39(11) . . . . ?
O3 C8 C9 C14 153.34(11) . . . . ?
C15 C8 C9 C14 -90.15(14) . . . . ?
C7 C8 C9 C14 37.91(15) . . . . ?
C14 C9 C10 C11 -0.4(2) . . . . ?
C8 C9 C10 C11 -179.14(13) . . . . ?
C9 C10 C11 C12 -0.2(3) . . . . ?
C10 C11 C12 C13 0.6(3) . . . . ?
C11 C12 C13 C14 -0.3(3) . . . . ?
C10 C9 C14 C13 0.8(2) . . . . ?
C8 C9 C14 C13 179.47(13) . . . . ?
C12 C13 C14 C9 -0.4(3) . . . . ?
O3 C8 C15 C16 6.38(15) . . . . ?
C9 C8 C15 C16 -109.59(13) . . . . ?
C7 C8 C15 C16 121.13(13) . . . . ?
O3 C8 C15 C20 -174.46(10) . . . . ?
C9 C8 C15 C20 69.57(14) . . . . ?
C7 C8 C15 C20 -59.72(14) . . . . ?
C20 C15 C16 C17 -0.5(2) . . . . ?
C8 C15 C16 C17 178.61(14) . . . . ?
C15 C16 C17 C18 0.0(3) . . . . ?
C16 C17 C18 C19 0.6(3) . . . . ?
C17 C18 C19 C20 -0.5(3) . . . . ?
C18 C19 C20 C15 0.0(2) . . . . ?
C16 C15 C20 C19 0.6(2) . . . . ?
C8 C15 C20 C19 -178.62(12) . . . . ?
O1 C1 N1 C2 -177.58(12) . . . . ?
N2 C1 N1 C2 2.86(17) . . . . ?
O1 C1 N1 C6 1.96(18) . . . . ?
N2 C1 N1 C6 -177.60(11) . . . . ?
O2 C2 N1 C1 175.17(11) . . . . ?
C3 C2 N1 C1 -4.58(16) . . . . ?
O2 C2 N1 C6 -4.37(17) . . . . ?
C3 C2 N1 C6 175.88(10) . . . . ?
O3 C4 N2 C1 -179.45(10) . . . . ?
C3 C4 N2 C1 -1.15(17) . . . . ?
O3 C4 N2 C5 -2.79(17) . . . . ?
C3 C4 N2 C5 175.51(12) . . . . ?
O1 C1 N2 C4 -179.39(12) . . . . ?
N1 C1 N2 C4 0.18(15) . . . . ?
O1 C1 N2 C5 3.85(18) . . . . ?
N1 C1 N2 C5 -176.59(11) . . . . ?
C3 C4 O3 C8 6.06(13) . . . . ?
N2 C4 O3 C8 -175.48(10) . . . . ?
C9 C8 O3 C4 -133.81(9) . . . . ?
C15 C8 O3 C4 107.35(10) . . . . ?
C7 C8 O3 C4 -12.13(12) . . . . ?
